data_9005467
loop_
_publ_author_name
'Demartin, F.'
'Diella, V.'
'Gramaccioli, C. M.'
'Pezzotta, F.'

_publ_section_title
;
 Schiavinatoite, (Nb,Ta)BO4, the Nb analogue of behierite
;
_journal_name_full 'European Journal of Mineralogy'
_journal_page_first 159
_journal_page_last 165
_journal_paper_doi 10.1127/0935-1221/01/0013-0159
_journal_volume 13
_journal_year 2001
_chemical_formula_sum 'B Nb0.52 O4 Ta0.48'
_chemical_name_mineral Schiavinatoite
_space_group_IT_number 141
_symmetry_space_group_name_Hall 'I 4bw 2bw -1bw'
_symmetry_space_group_name_H-M 'I 41/a m d :1'
_cell_angle_alpha 90
_cell_angle_beta 90
_cell_angle_gamma 90
_cell_length_a 6.219
_cell_length_b 6.219
_cell_length_c 5.487
_cell_formula_units_Z 4
_cell_volume 212.215
_database_code_amcsd 0006854
_exptl_crystal_density_diffrn 6.572
_cod_original_sg_symbol_H-M 'I 41/a m d'
_cod_original_formula_sum '(Nb.52 Ta.48) B O4'
_cod_database_code 9005467

loop_
_space_group_symop_operation_xyz
x,y,z
1/2+x,1/2+y,1/2+z
-y,1/2-x,1/4+z
1/2-y,-x,3/4+z
1/2+y,1/2+x,1/2-z
+y,+x,-z
1/2+y,1/2-x,1/2-z
+y,-x,-z
-y,1/2+x,1/4+z
1/2-y,+x,3/4+z
1/2+x,1/2-y,1/2+z
+x,-y,+z
1/2-x,y,3/4-z
-x,1/2+y,1/4-z
1/2+x,y,3/4-z
+x,1/2+y,1/4-z
1/2-x,1/2-y,1/2+z
-x,-y,+z
1/2+y,x,3/4+z
+y,1/2+x,1/4+z
-y,-x,-z
1/2-y,1/2-x,1/2-z
-y,x,-z
1/2-y,1/2+x,1/2-z
1/2+y,-x,3/4+z
+y,1/2-x,1/4+z
-x,y,z
1/2-x,1/2+y,1/2+z
x,1/2-y,1/4-z
1/2+x,-y,3/4-z
-x,1/2-y,1/4-z
1/2-x,-y,3/4-z

loop_
_atom_site_aniso_label
_atom_site_aniso_U_11
_atom_site_aniso_U_22
_atom_site_aniso_U_33
_atom_site_aniso_U_12
_atom_site_aniso_U_13
_atom_site_aniso_U_23
NbM 0.00328 0.00328 0.00322 0.00000 0.00000 0.00000
TaM 0.00328 0.00328 0.00322 0.00000 0.00000 0.00000
B 0.00600 0.00600 0.00600 0.00000 0.00000 0.00000
O 0.00750 0.00260 0.00410 0.00000 0.00000 0.00040

loop_
_atom_site_label
_atom_site_fract_x
_atom_site_fract_y
_atom_site_fract_z
_atom_site_occupancy
_atom_site_U_iso_or_equiv
NbM 0.00000 0.00000 0.00000 0.52000 0.00325
TaM 0.00000 0.00000 0.00000 0.48000 0.00325
B 0.00000 0.00000 0.50000 1.00000 0.00557
O 0.00000 0.17920 0.32390 1.00000 0.00481

loop_
_cod_related_entry_id
_cod_related_entry_database
_cod_related_entry_code
1 AMCSD 0006854
